data_7209280
loop_
_publ_author_name
'Liu, Bo'
'Zhao, Ruili'
'Yang, Guoping'
'Hou, Lei'
'Wang, Yao-Yu'
'Shi, Qi-Zhen'

_publ_section_title
;
 Two isostructural amine-functionalized 3D self-penetrating microporous
 MOFs exhibiting high sorption selectivity for CO2
;
_journal_issue 11
_journal_name_full CrystEngComm
_journal_page_first 2057
_journal_paper_doi 10.1039/c3ce26800d
_journal_volume 15
_journal_year 2013
_chemical_formula_sum 'C6 H5 N4 O2 Zn'
_chemical_formula_weight 230.51
_chemical_name_systematic
;
?
;
_space_group_IT_number 126
_symmetry_cell_setting tetragonal
_symmetry_space_group_name_Hall '-P 4a 2bc'
_symmetry_space_group_name_H-M 'P 4/n n c :2'
_atom_sites_solution_hydrogens geom
_atom_sites_solution_primary direct
_atom_sites_solution_secondary difmap
_audit_creation_method SHELXL-97
_cell_angle_alpha 90.00
_cell_angle_beta 90.00
_cell_angle_gamma 90.00
_cell_formula_units_Z 16
_cell_length_a 12.6672(6)
_cell_length_b 12.6672(6)
_cell_length_c 25.4399(18)
_cell_measurement_reflns_used 3309
_cell_measurement_temperature 296(2)
_cell_measurement_theta_max 25.201
_cell_measurement_theta_min 2.890
_cell_volume 4082.0(4)
_computing_structure_refinement 'SHELXL-97 (Sheldrick, 1997)'
_computing_structure_solution 'SHELXS-97 (Sheldrick, 1990)'
_diffrn_ambient_temperature 296(2)
_diffrn_measured_fraction_theta_full 1.000
_diffrn_measured_fraction_theta_max 1.000
_diffrn_measurement_device_type 'Bruker APEX-II CCD'
_diffrn_radiation_monochromator graphite
_diffrn_radiation_source 'fine-focus sealed tube'
_diffrn_radiation_type MoK\a
_diffrn_radiation_wavelength 0.71073
_diffrn_reflns_av_R_equivalents 0.0553
_diffrn_reflns_av_sigmaI/netI 0.0308
_diffrn_reflns_limit_h_max 14
_diffrn_reflns_limit_h_min -15
_diffrn_reflns_limit_k_max 15
_diffrn_reflns_limit_k_min -11
_diffrn_reflns_limit_l_max 31
_diffrn_reflns_limit_l_min -30
_diffrn_reflns_number 20221
_diffrn_reflns_theta_full 26.10
_diffrn_reflns_theta_max 26.10
_diffrn_reflns_theta_min 1.60
_exptl_absorpt_coefficient_mu 2.381
_exptl_absorpt_correction_T_max 0.5874
_exptl_absorpt_correction_T_min 0.5553
_exptl_absorpt_correction_type multi-scan
_exptl_absorpt_process_details sadabs
_exptl_crystal_colour colorless
_exptl_crystal_density_diffrn 1.500
_exptl_crystal_density_method 'not measured'
_exptl_crystal_description block
_exptl_crystal_F_000 1840
_exptl_crystal_size_max 0.28
_exptl_crystal_size_mid 0.26
_exptl_crystal_size_min 0.25
_platon_squeeze_details
;
;
_refine_diff_density_max 0.958
_refine_diff_density_min -0.666
_refine_diff_density_rms 0.294
_refine_ls_extinction_coef 0.0045(3)
_refine_ls_extinction_expression Fc^*^=kFc[1+0.001xFc^2^\l^3^/sin(2\q)]^-1/4^
_refine_ls_extinction_method SHELXL
_refine_ls_goodness_of_fit_ref 1.007
_refine_ls_hydrogen_treatment constr
_refine_ls_matrix_type full
_refine_ls_number_parameters 119
_refine_ls_number_reflns 2051
_refine_ls_number_restraints 0
_refine_ls_restrained_S_all 1.007
_refine_ls_R_factor_all 0.0501
_refine_ls_R_factor_gt 0.0414
_refine_ls_shift/su_max 0.001
_refine_ls_shift/su_mean 0.000
_refine_ls_structure_factor_coef Fsqd
_refine_ls_weighting_details 'calc w=1/[\s^2^(Fo^2^)+(0.0603P)^2^+12.7361P] where P=(Fo^2^+2Fc^2^)/3'
_refine_ls_weighting_scheme calc
_refine_ls_wR_factor_gt 0.1153
_refine_ls_wR_factor_ref 0.1212
_reflns_number_gt 1686
_reflns_number_total 2051
_reflns_threshold_expression >2sigma(I)
_cod_data_source_file c3ce26800d.txt
_cod_data_source_block 1
_cod_depositor_comments
;
The following automatic conversions were performed:

'_symmetry_cell_setting' value 'Tetragonal' changed to 'tetragonal'
according to /home/saulius/struct/CIF-dictionaries/cif_core.dic
dictionary named 'cif_core.dic' version 2.4.2 from 2011-04-26.

Automatic conversion script
Id: cif_fix_values 1891 2012-01-12 08:04:46Z andrius 
;
_cod_original_sg_symbol_H-M P4/nnc
_cod_original_formula_sum C6H5N4O2Zn
_cod_database_code 7209280

loop_
_symmetry_equiv_pos_as_xyz
'x, y, z'
'-x+1/2, -y+1/2, z'
'-y+1/2, x, z'
'y, -x+1/2, z'
'-x+1/2, y, -z+1/2'
'x, -y+1/2, -z+1/2'
'y, x, -z+1/2'
'-y+1/2, -x+1/2, -z+1/2'
'-x, -y, -z'
'x-1/2, y-1/2, -z'
'y-1/2, -x, -z'
'-y, x-1/2, -z'
'x-1/2, -y, z-1/2'
'-x, y-1/2, z-1/2'
'-y, -x, z-1/2'
'y-1/2, x-1/2, z-1/2'

loop_
_atom_site_label
_atom_site_type_symbol
_atom_site_fract_x
_atom_site_fract_y
_atom_site_fract_z
_atom_site_U_iso_or_equiv
_atom_site_adp_type
_atom_site_occupancy
_atom_site_symmetry_multiplicity
_atom_site_calc_flag
_atom_site_refinement_flags
Zn1 Zn 0.96052(3) 0.06672(4) 0.562588(16) 0.0249(2) Uani 1 1 d .
O1 O 0.8533(3) 0.0520(4) 0.61652(14) 0.0691(12) Uani 1 1 d .
O2 O 0.9882(3) 0.0883(3) 0.66743(15) 0.0565(10) Uani 1 1 d .
N1 N 0.9775(3) 0.2248(3) 0.54913(12) 0.0305(8) Uani 1 1 d .
N2 N 0.8698(3) 0.0270(3) 0.50008(12) 0.0283(7) Uani 1 1 d .
N3 N 1.1015(3) 0.0025(3) 0.55081(12) 0.0267(7) Uani 1 1 d .
N4 N 1.1962(3) 0.0308(4) 0.62946(14) 0.0566(13) Uani 1 1 d .
H4A H 1.1397 0.0483 0.6461 0.068 Uiso 1 1 calc R
H4B H 1.2559 0.0305 0.6455 0.068 Uiso 1 1 calc R
C1 C 0.8929(4) 0.0712(4) 0.66111(19) 0.0461(12) Uani 1 1 d .
C2 C 0.8178(4) 0.0731(4) 0.70713(16) 0.0400(11) Uani 1 1 d .
C3 C 0.8573(4) 0.0737(5) 0.7575(2) 0.0537(13) Uani 1 1 d .
H3 H 0.9299 0.0750 0.7628 0.064 Uiso 1 1 calc R
C4 C 0.7106(4) 0.0724(5) 0.69936(18) 0.0557(15) Uani 1 1 d .
H4 H 0.6834 0.0711 0.6654 0.067 Uiso 1 1 calc R
C5 C 1.1912(3) 0.0042(3) 0.57896(15) 0.0297(9) Uani 1 1 d .
C6 C 0.7679(3) 0.0399(3) 0.49889(15) 0.0324(9) Uani 1 1 d .
H6 H 0.7284 0.0593 0.5282 0.039 Uiso 1 1 calc R

loop_
_atom_site_aniso_label
_atom_site_aniso_U_11
_atom_site_aniso_U_22
_atom_site_aniso_U_33
_atom_site_aniso_U_23
_atom_site_aniso_U_13
_atom_site_aniso_U_12
Zn1 0.0267(3) 0.0295(3) 0.0186(3) -0.00287(17) 0.00096(16) 0.00338(17)
O1 0.080(3) 0.098(3) 0.0291(18) -0.0080(18) 0.0246(19) -0.022(2)
O2 0.045(2) 0.060(2) 0.064(2) 0.0115(18) 0.0305(18) 0.0088(17)
N1 0.044(2) 0.0236(17) 0.0245(16) -0.0023(13) -0.0058(14) -0.0012(14)
N2 0.0266(18) 0.0359(19) 0.0225(16) -0.0080(14) 0.0034(13) 0.0003(14)
N3 0.0269(17) 0.0329(18) 0.0204(15) -0.0055(13) 0.0023(12) 0.0013(14)
N4 0.032(2) 0.113(4) 0.0249(19) -0.020(2) -0.0032(16) 0.018(2)
C1 0.062(3) 0.038(3) 0.039(3) 0.002(2) 0.023(2) 0.000(2)
C2 0.041(3) 0.054(3) 0.025(2) -0.0009(19) 0.0126(18) -0.003(2)
C3 0.033(2) 0.089(4) 0.039(3) -0.005(3) 0.006(2) 0.001(2)
C4 0.044(3) 0.097(5) 0.026(2) 0.004(3) 0.003(2) -0.002(3)
C5 0.027(2) 0.036(2) 0.0265(19) -0.0020(16) 0.0011(15) 0.0022(17)
C6 0.025(2) 0.048(3) 0.0239(19) -0.0085(18) 0.0024(16) 0.0005(17)

loop_
_atom_type_symbol
_atom_type_description
_atom_type_scat_dispersion_real
_atom_type_scat_dispersion_imag
_atom_type_scat_source
C C 0.0033 0.0016 'International Tables Vol C Tables 4.2.6.8 and 6.1.1.4'
H H 0.0000 0.0000 'International Tables Vol C Tables 4.2.6.8 and 6.1.1.4'
N N 0.0061 0.0033 'International Tables Vol C Tables 4.2.6.8 and 6.1.1.4'
O O 0.0106 0.0060 'International Tables Vol C Tables 4.2.6.8 and 6.1.1.4'
Zn Zn 0.2839 1.4301 'International Tables Vol C Tables 4.2.6.8 and 6.1.1.4'

loop_
_geom_angle_atom_site_label_1
_geom_angle_atom_site_label_2
_geom_angle_atom_site_label_3
_geom_angle
_geom_angle_site_symmetry_1
_geom_angle_site_symmetry_3
O1 Zn1 N3 134.21(17) . .
O1 Zn1 N2 97.70(16) . .
N3 Zn1 N2 106.87(13) . .
O1 Zn1 N1 106.66(17) . .
N3 Zn1 N1 106.36(14) . .
N2 Zn1 N1 99.89(13) . .
C1 O1 Zn1 109.8(3) . .
C5 N1 C6 103.3(3) 4_665 12_656
C5 N1 Zn1 134.8(3) 4_665 .
C6 N1 Zn1 121.9(3) 12_656 .
C6 N2 N3 105.7(3) . 9_756
C6 N2 Zn1 123.4(3) . .
N3 N2 Zn1 130.3(2) 9_756 .
C5 N3 N2 106.2(3) . 9_756
C5 N3 Zn1 132.3(3) . .
N2 N3 Zn1 119.0(2) 9_756 .
C5 N4 H4A 120.0 . .
C5 N4 H4B 120.0 . .
H4A N4 H4B 120.0 . .
O2 C1 O1 122.5(4) . .
O2 C1 C2 120.8(5) . .
O1 C1 C2 116.7(5) . .
C4 C2 C3 119.6(4) . .
C4 C2 C1 120.8(5) . .
C3 C2 C1 119.6(5) . .
C2 C3 C4 120.6(5) . 5_656
C2 C3 H3 119.7 . .
C4 C3 H3 119.7 5_656 .
C2 C4 C3 119.8(5) . 5_656
C2 C4 H4 120.1 . .
C3 C4 H4 120.1 5_656 .
N4 C5 N3 124.0(4) . .
N4 C5 N1 124.7(4) . 3_645
N3 C5 N1 111.3(3) . 3_645
N2 C6 N1 113.5(3) . 11_666
N2 C6 H6 123.2 . .
N1 C6 H6 123.2 11_666 .

loop_
_geom_bond_atom_site_label_1
_geom_bond_atom_site_label_2
_geom_bond_distance
_geom_bond_site_symmetry_2
Zn1 O1 1.940(3) .
Zn1 N3 1.985(3) .
Zn1 N2 2.026(3) .
Zn1 N1 2.043(3) .
O1 C1 1.264(6) .
O2 C1 1.237(7) .
N1 C5 1.350(5) 4_665
N1 C6 1.356(5) 12_656
N2 C6 1.301(5) .
N2 N3 1.396(4) 9_756
N3 C5 1.343(5) .
N3 N2 1.396(4) 9_756
N4 C5 1.330(5) .
N4 H4A 0.8600 .
N4 H4B 0.8600 .
C1 C2 1.508(6) .
C2 C4 1.372(7) .
C2 C3 1.376(7) .
C3 C4 1.395(7) 5_656
C3 H3 0.9300 .
C4 C3 1.395(7) 5_656
C4 H4 0.9300 .
C5 N1 1.350(5) 3_645
C6 N1 1.356(5) 11_666
C6 H6 0.9300 .

loop_
_geom_torsion_atom_site_label_1
_geom_torsion_atom_site_label_2
_geom_torsion_atom_site_label_3
_geom_torsion_atom_site_label_4
_geom_torsion
_geom_torsion_site_symmetry_1
_geom_torsion_site_symmetry_4
N3 Zn1 O1 C1 55.9(4) . .
N2 Zn1 O1 C1 178.6(4) . .
N1 Zn1 O1 C1 -78.6(4) . .
O1 Zn1 N1 C5 59.2(4) . 4_665
N3 Zn1 N1 C5 -88.6(4) . 4_665
N2 Zn1 N1 C5 160.4(4) . 4_665
O1 Zn1 N1 C6 -120.3(3) . 12_656
N3 Zn1 N1 C6 91.9(3) . 12_656
N2 Zn1 N1 C6 -19.1(4) . 12_656
O1 Zn1 N2 C6 26.7(4) . .
N3 Zn1 N2 C6 167.6(3) . .
N1 Zn1 N2 C6 -81.8(3) . .
O1 Zn1 N2 N3 -163.9(3) . 9_756
N3 Zn1 N2 N3 -23.0(4) . 9_756
N1 Zn1 N2 N3 87.6(3) . 9_756
O1 Zn1 N3 C5 -61.5(5) . .
N2 Zn1 N3 C5 179.2(4) . .
N1 Zn1 N3 C5 73.2(4) . .
O1 Zn1 N3 N2 139.3(3) . 9_756
N2 Zn1 N3 N2 19.9(4) . 9_756
N1 Zn1 N3 N2 -86.1(3) . 9_756
Zn1 O1 C1 O2 -5.1(6) . .
Zn1 O1 C1 C2 174.6(3) . .
O2 C1 C2 C4 168.7(5) . .
O1 C1 C2 C4 -11.1(7) . .
O2 C1 C2 C3 -12.4(7) . .
O1 C1 C2 C3 167.9(5) . .
C4 C2 C3 C4 0.8(7) . 5_656
C1 C2 C3 C4 -178.2(5) . 5_656
C3 C2 C4 C3 0.8(8) . 5_656
C1 C2 C4 C3 179.7(5) . 5_656
N2 N3 C5 N4 178.8(4) 9_756 .
Zn1 N3 C5 N4 17.6(7) . .
N2 N3 C5 N1 -0.1(4) 9_756 3_645
Zn1 N3 C5 N1 -161.3(3) . 3_645
N3 N2 C6 N1 -0.6(5) 9_756 11_666
Zn1 N2 C6 N1 171.0(3) . 11_666

loop_
_platon_squeeze_void_nr
_platon_squeeze_void_average_x
_platon_squeeze_void_average_y
_platon_squeeze_void_average_z
_platon_squeeze_void_volume
_platon_squeeze_void_count_electrons
1 0.250 0.250 0.747 483.3 166.0
2 0.250 0.750 0.410 19.4 0.6
3 0.250 0.750 0.090 19.4 0.1
4 0.250 0.750 0.910 19.4 0.6
5 0.250 0.750 0.590 19.4 0.2
6 0.750 0.750 0.246 483.2 165.9
7 0.750 0.250 0.590 19.5 0.2
8 0.750 0.250 0.910 19.3 0.6
9 0.750 0.250 0.090 19.4 0.1
10 0.750 0.250 0.410 19.4 0.5
